data_4070429
loop_
_publ_author_name
'Ahmad, S. Usman'
'Beckmann, Jens'

_publ_section_title
;
 Synthesis and Structure of Polynuclear Indoxanes and Thalloxanes
 Containing Bulkym-Terphenyl Substituents
;
_journal_issue 24
_journal_name_full Organometallics
_journal_page_first 6893
_journal_paper_doi 10.1021/om9007967
_journal_volume 28
_journal_year 2009
_chemical_formula_sum 'C48 H54 Cl2 O4 Tl2'
_chemical_formula_weight 1174.55
_chemical_name_systematic
;
 ?
;
_space_group_IT_number 14
_symmetry_cell_setting monoclinic
_symmetry_space_group_name_Hall '-P 2yn'
_symmetry_space_group_name_H-M 'P 1 21/n 1'
_atom_sites_solution_hydrogens geom
_atom_sites_solution_primary direct
_atom_sites_solution_secondary difmap
_audit_creation_method SHELXL-97
_cell_angle_alpha 90.00
_cell_angle_beta 92.52(10)
_cell_angle_gamma 90.00
_cell_formula_units_Z 2
_cell_length_a 10.842(15)
_cell_length_b 17.12(2)
_cell_length_c 13.359(15)
_cell_measurement_temperature 150
_cell_volume 2477(5)
_computing_cell_refinement 'X-Area (Stoe, 2004)'
_computing_data_collection 'X-Area (Stoe, 2004)'
_computing_data_reduction 'X-Area (Stoe, 2004)'
_computing_molecular_graphics 'DIAMOND (Brandenburg, 2006)'
_computing_publication_material 'SHELXL97 (Sheldrick, 1997)'
_computing_structure_refinement 'SHELXL97 (Sheldrick, 1997)'
_computing_structure_solution 'SHELXS97 (Sheldrick, 1997)'
_diffrn_ambient_temperature 150
_diffrn_measured_fraction_theta_full 0.994
_diffrn_measured_fraction_theta_max 0.994
_diffrn_measurement_device_type 'CCD area detector'
_diffrn_measurement_method 'phi and omega scans'
_diffrn_radiation_monochromator graphite
_diffrn_radiation_source 'fine-focus sealed tube'
_diffrn_radiation_type MoK\a
_diffrn_radiation_wavelength 0.71073
_diffrn_reflns_av_R_equivalents 0.0866
_diffrn_reflns_av_sigmaI/netI 0.0713
_diffrn_reflns_limit_h_max 13
_diffrn_reflns_limit_h_min -13
_diffrn_reflns_limit_k_max 18
_diffrn_reflns_limit_k_min -20
_diffrn_reflns_limit_l_max 16
_diffrn_reflns_limit_l_min -13
_diffrn_reflns_number 11063
_diffrn_reflns_theta_full 25.25
_diffrn_reflns_theta_max 25.25
_diffrn_reflns_theta_min 2.37
_exptl_absorpt_coefficient_mu 6.642
_exptl_absorpt_correction_T_max 1.00
_exptl_absorpt_correction_T_min 0.33
_exptl_absorpt_correction_type multi-scan
_exptl_absorpt_process_details 'X-Area (Stoe, 2004)'
_exptl_crystal_colour colourless
_exptl_crystal_density_diffrn 1.575
_exptl_crystal_density_method 'not measured'
_exptl_crystal_description block
_exptl_crystal_F_000 1140
_exptl_crystal_size_max 0.50
_exptl_crystal_size_mid 0.28
_exptl_crystal_size_min 0.27
_refine_diff_density_max 3.258
_refine_diff_density_min -1.789
_refine_diff_density_rms 0.227
_refine_ls_extinction_method none
_refine_ls_goodness_of_fit_ref 1.072
_refine_ls_hydrogen_treatment mixed
_refine_ls_matrix_type full
_refine_ls_number_parameters 261
_refine_ls_number_reflns 4450
_refine_ls_number_restraints 0
_refine_ls_restrained_S_all 1.072
_refine_ls_R_factor_all 0.0865
_refine_ls_R_factor_gt 0.0649
_refine_ls_shift/su_max 0.970
_refine_ls_shift/su_mean 0.006
_refine_ls_structure_factor_coef Fsqd
_refine_ls_weighting_details 'calc w=1/[\s^2^(Fo^2^)+(0.1329P)^2^+2.3043P] where P=(Fo^2^+2Fc^2^)/3'
_refine_ls_weighting_scheme calc
_refine_ls_wR_factor_gt 0.1887
_refine_ls_wR_factor_ref 0.2045
_reflns_number_gt 3342
_reflns_number_total 4450
_reflns_threshold_expression >2sigma(I)
_cod_data_source_file om9007967_si_001.cif
_cod_data_source_block publication_text
_cod_depositor_comments
;
The following automatic conversions were performed:

'_symmetry_cell_setting' value 'Monoclinic' changed to 'monoclinic'
according to /home/saulius/struct/CIF-dictionaries/cif_core.dic
dictionary named 'cif_core.dic' version 2.4.2 from 2011-04-26.

Automatic conversion script
Id: cif_fix_values 1715 2011-07-08 13:25:40Z adriana 
;
_cod_original_sg_symbol_H-M P2(1)/n
_cod_database_code 4070429

loop_
_symmetry_equiv_pos_as_xyz
'x, y, z'
'-x+1/2, y+1/2, -z+1/2'
'-x, -y, -z'
'x-1/2, -y-1/2, z-1/2'

loop_
_atom_site_label
_atom_site_type_symbol
_atom_site_fract_x
_atom_site_fract_y
_atom_site_fract_z
_atom_site_U_iso_or_equiv
_atom_site_adp_type
_atom_site_occupancy
_atom_site_symmetry_multiplicity
_atom_site_calc_flag
_atom_site_refinement_flags
O1 O 0.4030(9) 0.9696(5) 0.4433(6) 0.056(2) Uani 1 1 d .
C35 C 0.2692(14) 0.8121(8) 0.5429(10) 0.057(3) Uani 1 1 d .
C38 C 0.3977(14) 0.7765(10) 0.5682(14) 0.074(4) Uani 1 1 d .
H38A H 0.4274 0.7945 0.6329 0.111 Uiso 1 1 calc R
H38B H 0.4541 0.7923 0.5186 0.111 Uiso 1 1 calc R
H38C H 0.3916 0.7206 0.5689 0.111 Uiso 1 1 calc R
C26 C 0.3034(15) 1.1051(10) 0.8673(15) 0.082(5) Uani 1 1 d .
H26A H 0.2804 1.1584 0.8785 0.123 Uiso 1 1 calc R
H26B H 0.2870 1.0745 0.9256 0.123 Uiso 1 1 calc R
H26C H 0.2564 1.0848 0.8106 0.123 Uiso 1 1 calc R
C28 C 0.6882(16) 0.9520(10) 0.7908(15) 0.081(5) Uani 1 1 d .
H28A H 0.7740 0.9626 0.7821 0.121 Uiso 1 1 calc R
H28B H 0.6528 0.9284 0.7310 0.121 Uiso 1 1 calc R
H28C H 0.6801 0.9171 0.8463 0.121 Uiso 1 1 calc R
C36 C 0.0371(19) 0.9438(11) 0.6695(14) 0.089(5) Uani 1 1 d .
H36A H -0.0421 0.9600 0.6420 0.133 Uiso 1 1 calc R
H36B H 0.0875 0.9889 0.6836 0.133 Uiso 1 1 calc R
H36C H 0.0265 0.9152 0.7303 0.133 Uiso 1 1 calc R
C37 C 0.0272(18) 0.8156(13) 0.3324(12) 0.094(6) Uani 1 1 d .
H37A H 0.0774 0.7833 0.2918 0.141 Uiso 1 1 calc R
H37B H 0.0103 0.8641 0.2984 0.141 Uiso 1 1 calc R
H37C H -0.0490 0.7893 0.3440 0.141 Uiso 1 1 calc R
C27 C 0.704(2) 1.2439(10) 0.8381(15) 0.103(7) Uani 1 1 d .
H27A H 0.7892 1.2343 0.8257 0.154 Uiso 1 1 calc R
H27B H 0.6977 1.2672 0.9030 0.154 Uiso 1 1 calc R
H27C H 0.6695 1.2787 0.7879 0.154 Uiso 1 1 calc R
Tl1 Tl 0.40194(5) 1.00944(3) 0.60002(3) 0.0486(2) Uani 1 1 d .
C30 C 0.2124(12) 0.8614(7) 0.6168(10) 0.053(3) Uani 1 1 d .
C15 C 0.2786(13) 0.8751(8) 0.7155(10) 0.052(3) Uani 1 1 d .
C14 C 0.2552(15) 0.8321(9) 0.8020(12) 0.066(4) Uani 1 1 d .
H14 H 0.2000 0.7905 0.7979 0.080 Uiso 1 1 calc R
C10 C 0.3624(12) 0.9392(6) 0.7238(9) 0.044(3) Uani 1 1 d .
C34 C 0.2058(17) 0.7986(10) 0.4545(11) 0.073(4) Uani 1 1 d .
H34 H 0.2408 0.7653 0.4085 0.088 Uiso 1 1 calc R
C13 C 0.3102(16) 0.8497(8) 0.8892(11) 0.068(4) Uani 1 1 d .
H13 H 0.2921 0.8205 0.9454 0.081 Uiso 1 1 calc R
C31 C 0.0986(14) 0.8928(9) 0.5958(11) 0.062(4) Uani 1 1 d .
C33 C 0.0937(16) 0.8313(10) 0.4294(13) 0.071(4) Uani 1 1 d .
C25 C 0.6223(13) 1.0268(8) 0.8110(11) 0.055(3) Uani 1 1 d .
C11 C 0.4179(13) 0.9574(7) 0.8195(9) 0.051(3) Uani 1 1 d .
C20 C 0.4970(13) 1.0300(7) 0.8278(9) 0.050(3) Uani 1 1 d .
C23 C 0.6343(16) 1.1683(9) 0.8345(12) 0.066(4) Uani 1 1 d .
C32 C 0.0387(16) 0.8759(10) 0.5006(11) 0.070(4) Uani 1 1 d .
H32 H -0.0400 0.8957 0.4864 0.084 Uiso 1 1 calc R
C22 C 0.5105(18) 1.1693(8) 0.8509(11) 0.069(4) Uani 1 1 d .
H22 H 0.4727 1.2166 0.8647 0.082 Uiso 1 1 calc R
C21 C 0.4396(13) 1.1010(8) 0.8475(10) 0.053(3) Uani 1 1 d .
C12 C 0.3931(16) 0.9099(8) 0.8989(10) 0.065(4) Uani 1 1 d .
H12 H 0.4336 0.9187 0.9606 0.078 Uiso 1 1 calc R
C24 C 0.6871(16) 1.0979(10) 0.8150(12) 0.073(4) Uani 1 1 d .
H24 H 0.7711 1.0969 0.8038 0.088 Uiso 1 1 calc R
Cl1 Cl 0.3202(3) 1.14626(13) 0.5627(2) 0.0389(6) Uani 1 1 d .
O2 O 0.5064(15) 0.5870(13) 0.4939(18) 0.152(9) Uani 1 1 d .
H1 H 0.556(8) 0.553(4) 0.467(6) 0.000(17) Uiso 1 1 d .
H2 H 0.513(8) 0.560(5) 0.566(6) 0.000(18) Uiso 1 1 d .

loop_
_atom_site_aniso_label
_atom_site_aniso_U_11
_atom_site_aniso_U_22
_atom_site_aniso_U_33
_atom_site_aniso_U_23
_atom_site_aniso_U_13
_atom_site_aniso_U_12
O1 0.062(6) 0.064(5) 0.041(4) 0.000(4) -0.005(4) -0.021(5)
C35 0.061(9) 0.055(7) 0.054(7) -0.011(6) 0.001(6) -0.031(6)
C38 0.054(9) 0.070(10) 0.100(12) -0.004(9) 0.015(9) 0.007(7)
C26 0.052(10) 0.082(11) 0.112(14) -0.038(10) 0.006(9) -0.002(8)
C28 0.063(11) 0.079(10) 0.099(12) -0.009(10) -0.008(9) 0.014(8)
C36 0.094(14) 0.095(13) 0.077(11) -0.021(10) -0.005(10) -0.001(11)
C37 0.080(13) 0.146(18) 0.055(9) -0.003(10) -0.018(9) -0.030(12)
C27 0.134(18) 0.076(11) 0.098(14) -0.007(10) 0.013(13) -0.043(12)
Tl1 0.0534(4) 0.0494(3) 0.0428(3) 0.00490(19) -0.0002(2) -0.0070(2)
C30 0.042(7) 0.054(7) 0.062(8) 0.007(6) 0.004(6) -0.017(6)
C15 0.046(7) 0.059(7) 0.050(7) -0.005(6) 0.000(6) -0.006(6)
C14 0.064(10) 0.065(8) 0.070(9) 0.020(7) 0.000(8) -0.015(7)
C10 0.052(7) 0.032(5) 0.049(6) 0.004(5) -0.001(6) -0.001(5)
C34 0.082(12) 0.080(10) 0.058(8) 0.000(7) 0.005(8) -0.032(9)
C13 0.093(12) 0.060(8) 0.050(8) 0.014(6) 0.003(8) -0.019(8)
C31 0.051(9) 0.070(9) 0.064(8) 0.001(7) -0.005(7) -0.009(7)
C33 0.065(11) 0.080(10) 0.066(9) -0.001(8) -0.009(8) -0.023(8)
C25 0.050(8) 0.054(7) 0.060(8) 0.001(6) 0.001(6) -0.006(6)
C11 0.057(8) 0.049(6) 0.045(6) 0.004(5) -0.005(6) 0.001(6)
C20 0.065(9) 0.048(6) 0.038(6) -0.006(5) -0.002(6) -0.007(6)
C23 0.077(11) 0.059(8) 0.062(9) -0.003(7) 0.008(8) -0.011(7)
C32 0.059(9) 0.090(11) 0.060(9) 0.014(8) -0.005(8) -0.020(8)
C22 0.107(14) 0.044(7) 0.054(8) -0.008(6) -0.009(9) -0.003(7)
C21 0.054(8) 0.057(7) 0.047(7) -0.001(6) -0.002(6) 0.004(6)
C12 0.088(12) 0.068(9) 0.039(7) 0.008(6) -0.010(7) 0.002(8)
C24 0.060(10) 0.089(11) 0.071(10) -0.003(8) -0.001(8) -0.012(8)
Cl1 0.0409(15) 0.0211(10) 0.0550(15) 0.0110(10) 0.0063(12) 0.0182(9)
O2 0.089(12) 0.135(15) 0.24(3) -0.004(14) 0.039(15) 0.039(10)

loop_
_atom_type_symbol
_atom_type_description
_atom_type_scat_dispersion_real
_atom_type_scat_dispersion_imag
_atom_type_scat_source
C C 0.0033 0.0016 'International Tables Vol C Tables 4.2.6.8 and 6.1.1.4'
H H 0.0000 0.0000 'International Tables Vol C Tables 4.2.6.8 and 6.1.1.4'
Tl Tl -2.8358 9.6688 'International Tables Vol C Tables 4.2.6.8 and 6.1.1.4'
O O 0.0106 0.0060 'International Tables Vol C Tables 4.2.6.8 and 6.1.1.4'
Cl Cl 0.1484 0.1585 'International Tables Vol C Tables 4.2.6.8 and 6.1.1.4'

loop_
_geom_angle_atom_site_label_1
_geom_angle_atom_site_label_2
_geom_angle_atom_site_label_3
_geom_angle
_geom_angle_site_symmetry_1
_geom_angle_site_symmetry_3
Tl1 O1 Tl1 103.9(3) . 3_676
C34 C35 C30 118.4(15) . .
C34 C35 C38 122.6(15) . .
C30 C35 C38 119.0(12) . .
C10 Tl1 O1 125.4(4) . .
C10 Tl1 O1 121.4(4) . 3_676
O1 Tl1 O1 76.1(3) . 3_676
C10 Tl1 Cl1 126.8(3) . .
O1 Tl1 Cl1 96.6(3) . .
O1 Tl1 Cl1 97.2(3) 3_676 .
C10 Tl1 Tl1 134.3(3) . 3_676
O1 Tl1 Tl1 38.5(3) . 3_676
O1 Tl1 Tl1 37.6(2) 3_676 3_676
Cl1 Tl1 Tl1 98.82(8) . 3_676
C31 C30 C35 119.7(13) . .
C31 C30 C15 121.0(14) . .
C35 C30 C15 119.3(12) . .
C14 C15 C10 118.5(12) . .
C14 C15 C30 123.3(12) . .
C10 C15 C30 118.1(11) . .
C13 C14 C15 121.1(14) . .
C11 C10 C15 118.8(11) . .
C11 C10 Tl1 119.2(8) . .
C15 C10 Tl1 122.0(9) . .
C35 C34 C33 123.5(17) . .
C14 C13 C12 121.6(13) . .
C30 C31 C32 118.3(16) . .
C30 C31 C36 121.4(14) . .
C32 C31 C36 120.4(15) . .
C34 C33 C32 117.8(15) . .
C34 C33 C37 122.2(18) . .
C32 C33 C37 119.8(17) . .
C20 C25 C24 116.9(13) . .
C20 C25 C28 122.8(13) . .
C24 C25 C28 120.4(15) . .
C12 C11 C10 118.3(12) . .
C12 C11 C20 124.1(11) . .
C10 C11 C20 117.5(10) . .
C25 C20 C21 120.8(12) . .
C25 C20 C11 120.8(12) . .
C21 C20 C11 118.2(13) . .
C24 C23 C22 117.6(14) . .
C24 C23 C27 123.7(18) . .
C22 C23 C27 118.6(16) . .
C33 C32 C31 122.2(16) . .
C23 C22 C21 121.7(14) . .
C20 C21 C22 119.0(14) . .
C20 C21 C26 121.4(13) . .
C22 C21 C26 119.7(13) . .
C13 C12 C11 121.5(13) . .
C23 C24 C25 124.0(16) . .

loop_
_geom_bond_atom_site_label_1
_geom_bond_atom_site_label_2
_geom_bond_distance
_geom_bond_site_symmetry_2
O1 Tl1 2.202(9) .
O1 Tl1 2.246(10) 3_676
C35 C34 1.360(19) .
C35 C30 1.46(2) .
C35 C38 1.55(2) .
C26 C21 1.51(2) .
C28 C25 1.50(2) .
C36 C31 1.49(2) .
C37 C33 1.48(2) .
C27 C23 1.50(2) .
Tl1 C10 2.104(12) .
Tl1 O1 2.246(10) 3_676
Tl1 Cl1 2.546(4) .
Tl1 Tl1 3.503(4) 3_676
C30 C31 1.36(2) .
C30 C15 1.492(18) .
C15 C14 1.403(19) .
C15 C10 1.427(17) .
C14 C13 1.32(2) .
C10 C11 1.423(17) .
C34 C33 1.37(2) .
C13 C12 1.37(2) .
C31 C32 1.432(19) .
C33 C32 1.38(2) .
C25 C20 1.39(2) .
C25 C24 1.40(2) .
C11 C12 1.372(18) .
C11 C20 1.511(18) .
C20 C21 1.396(18) .
C23 C24 1.36(2) .
C23 C22 1.37(2) .
C22 C21 1.40(2) .
